data_4327676
loop_
_publ_author_name
'Rob A. T. M. Abbenhuis'
'Ignacio del R\'io'
'Michel M. Bergshoef'
'Jaap Boersma'
'Nora Veldman'
'Anthony L. Spek'
'Gerard van Koten'

_publ_section_title
;
 16- and 18-Electron Ruthenium(II) Complexes of the Neutral, Potentially
 Tridentate Triamine Ligand 2,6-[Bis(dimethylamino)methyl]pyridine (NN'N)
;
_journal_name_full 'Inorganic Chemistry'
_journal_page_first 1749
_journal_page_last 1758
_journal_paper_doi 10.1021/ic971061+
_journal_volume 37
_journal_year 1998
_chemical_formula_moiety 'C31 H37 C11 N4 P Ru , C F3 S O3 , 2.75(C H Cl3)'
_chemical_formula_sum 'C45.75 H39.75 Cl8.25 N4 O3 P Ru S'
_chemical_formula_weight 1110.51
_space_group_IT_number 2
_symmetry_space_group_name_Hall '-P 1'
_symmetry_space_group_name_H-M 'P -1'
_atom_sites_solution_hydrogens geom
_atom_sites_solution_primary direct
_atom_sites_solution_secondary difmap
_audit_creation_method SHELXL
_cell_angle_alpha 111.485(9)
_cell_angle_beta 91.413(6)
_cell_angle_gamma 97.951(7)
_cell_formula_units_Z 4
_cell_length_a 12.4610(8)
_cell_length_b 17.460(2)
_cell_length_c 22.737(2)
_cell_measurement_temperature 150(2)
_cell_volume 4543.6(8)
_computing_structure_refinement 'SHELXL-93 (Sheldrick, 1993)'
_diffrn_ambient_temperature 150(2)
_diffrn_measurement_device CAD4T
_diffrn_radiation_monochromator graphite
_diffrn_radiation_source 'Rotating Anode '
_diffrn_radiation_type MoKa
_diffrn_radiation_wavelength 0.71073
_diffrn_reflns_av_R_equivalents 0.0267
_diffrn_reflns_av_sigmaI/netI 0.0453
_diffrn_reflns_limit_h_max 15
_diffrn_reflns_limit_h_min 0
_diffrn_reflns_limit_k_max 20
_diffrn_reflns_limit_k_min -21
_diffrn_reflns_limit_l_max 26
_diffrn_reflns_limit_l_min -27
_diffrn_reflns_number 16898
_diffrn_reflns_theta_max 25.39
_diffrn_reflns_theta_min 0.97
_exptl_absorpt_coefficient_mu 1.011
_exptl_crystal_density_diffrn 1.623
_refine_diff_density_max 1.193
_refine_diff_density_min -1.018
_refine_diff_density_rms 0.091
_refine_ls_extinction_method none
_refine_ls_goodness_of_fit_all 1.082
_refine_ls_goodness_of_fit_obs 1.193
_refine_ls_matrix_type full
_refine_ls_number_parameters 872
_refine_ls_number_reflns 16116
_refine_ls_number_restraints 37
_refine_ls_restrained_S_all 1.086
_refine_ls_restrained_S_obs 1.197
_refine_ls_R_factor_all 0.0720
_refine_ls_R_factor_obs 0.0529
_refine_ls_shift/esd_max 0.002
_refine_ls_shift/esd_mean 0.000
_refine_ls_structure_factor_coef Fsqd
_refine_ls_weighting_details 'w=1/[s^2^(Fo^2^)+( 0.0803P)^2^+1.3463P] where P=(Fo^2^+2Fc^2^)/3'
_refine_ls_weighting_scheme calc
_refine_ls_wR_factor_all 0.1436
_refine_ls_wR_factor_obs 0.1354
_reflns_number_observed 11985
_reflns_number_total 16116
_reflns_observed_criterion >2sigma(I)
_cod_data_source_file ic9710612B_3.cif
_cod_data_source_block 6a
_cod_depositor_comments
;
The following automatic conversions were performed:

'_refine_ls_weighting_scheme' value 'calc w=1/[s^2^(Fo^2^)+(
0.0803P)^2^+1.3463P] where P=(Fo^2^+2Fc^2^)/3' was changed to 'calc'.
New tag '_refine_ls_weighting_details' was created. The value of the
new tag was set to 'w=1/[s^2^(Fo^2^)+( 0.0803P)^2^+1.3463P] where
P=(Fo^2^+2Fc^2^)/3'.

Automatic conversion script
Id: cif_fix_values 3143 2015-03-26 13:38:13Z robertas 
;
_cod_original_cell_volume 4543.6(7)
_cod_original_formula_sum 'C45.75 H39.75 N4 P Ru S O3 Cl8.25'
_cod_database_code 4327676

loop_
_symmetry_equiv_pos_as_xyz
'x, y, z'
'-x, -y, -z'

loop_
_atom_site_aniso_label
_atom_site_aniso_U_11
_atom_site_aniso_U_22
_atom_site_aniso_U_33
_atom_site_aniso_U_23
_atom_site_aniso_U_13
_atom_site_aniso_U_12
Ru1 0.0221(2) 0.0249(2) 0.0274(2) 0.00677(14) 0.00128(13) 0.00451(13)
Cl1 0.0338(6) 0.0304(6) 0.0416(6) 0.0156(5) 0.0044(5) 0.0060(4)
P1 0.0223(5) 0.0291(6) 0.0271(6) 0.0085(5) 0.0007(4) 0.0055(4)
N101 0.025(2) 0.029(2) 0.046(2) 0.010(2) -0.001(2) 0.005(2)
N102 0.025(2) 0.029(2) 0.036(2) 0.008(2) -0.006(2) 0.0039(15)
N103 0.033(2) 0.038(2) 0.032(2) 0.009(2) 0.006(2) 0.007(2)
N104 0.026(2) 0.033(2) 0.027(2) 0.008(2) -0.0012(15) 0.003(2)
C101 0.023(2) 0.026(2) 0.052(3) 0.009(2) -0.002(2) 0.004(2)
C102 0.027(2) 0.033(3) 0.067(4) 0.010(2) -0.003(2) 0.009(2)
C103 0.027(3) 0.039(3) 0.085(4) 0.014(3) 0.004(3) 0.008(2)
C104 0.038(3) 0.035(3) 0.076(4) 0.020(3) 0.017(3) 0.012(2)
C105 0.037(3) 0.026(2) 0.052(3) 0.014(2) 0.014(2) 0.010(2)
C106 0.026(2) 0.042(3) 0.042(3) 0.009(2) -0.013(2) 0.005(2)
C107 0.039(3) 0.032(2) 0.031(2) 0.002(2) 0.001(2) 0.002(2)
C108 0.038(3) 0.038(3) 0.031(2) 0.012(2) -0.003(2) 0.000(2)
C109 0.041(3) 0.042(3) 0.042(3) 0.016(2) 0.020(2) 0.018(2)
C110 0.038(3) 0.039(3) 0.036(3) 0.006(2) 0.009(2) 0.005(2)
C111 0.041(3) 0.068(4) 0.034(3) 0.015(3) 0.009(2) 0.015(3)
C112 0.030(2) 0.033(3) 0.037(3) 0.010(2) 0.003(2) 0.007(2)
C113 0.042(3) 0.038(3) 0.075(4) 0.028(3) 0.001(3) 0.015(2)
C114 0.024(2) 0.039(3) 0.026(2) 0.008(2) -0.004(2) 0.009(2)
C115 0.035(2) 0.040(3) 0.032(2) 0.015(2) 0.001(2) 0.011(2)
C116 0.040(3) 0.038(3) 0.031(2) 0.008(2) 0.001(2) 0.017(2)
C117 0.036(3) 0.064(4) 0.029(2) 0.009(2) 0.005(2) 0.022(2)
C118 0.028(2) 0.055(3) 0.036(3) 0.017(2) 0.007(2) 0.007(2)
C119 0.025(2) 0.049(3) 0.033(2) 0.012(2) 0.004(2) 0.006(2)
C120 0.023(2) 0.035(2) 0.031(2) 0.009(2) 0.004(2) 0.013(2)
C121 0.030(2) 0.036(2) 0.034(2) 0.011(2) -0.001(2) 0.010(2)
C122 0.053(3) 0.045(3) 0.036(3) 0.016(2) 0.000(2) 0.021(2)
C123 0.042(3) 0.051(3) 0.033(3) 0.008(2) -0.008(2) 0.023(2)
C124 0.028(2) 0.043(3) 0.040(3) 0.001(2) -0.007(2) 0.010(2)
C125 0.036(3) 0.030(2) 0.032(2) 0.005(2) -0.004(2) 0.010(2)
C126 0.019(2) 0.034(2) 0.037(2) 0.013(2) -0.001(2) 0.003(2)
C127 0.024(2) 0.035(3) 0.045(3) 0.011(2) -0.001(2) 0.003(2)
C128 0.032(3) 0.029(2) 0.068(4) 0.018(2) -0.002(2) 0.003(2)
C129 0.033(3) 0.038(3) 0.089(4) 0.032(3) -0.002(3) 0.001(2)
C130 0.032(3) 0.056(3) 0.066(4) 0.038(3) -0.001(2) 0.004(2)
C131 0.022(2) 0.043(3) 0.046(3) 0.022(2) 0.001(2) 0.002(2)
Ru2 0.0253(2) 0.0372(2) 0.0275(2) 0.0029(2) -0.00157(14) 0.0136(2)
Cl2 0.0364(6) 0.0415(6) 0.0352(6) -0.0026(5) -0.0044(5) 0.0137(5)
P2 0.0264(6) 0.0418(7) 0.0327(6) 0.0008(5) -0.0022(5) 0.0135(5)
N201 0.036(2) 0.039(2) 0.041(2) 0.003(2) -0.003(2) 0.015(2)
N202 0.031(2) 0.043(2) 0.045(2) 0.013(2) 0.005(2) 0.013(2)
N203 0.044(2) 0.051(3) 0.032(2) 0.010(2) -0.003(2) 0.023(2)
N204 0.030(2) 0.050(2) 0.034(2) 0.016(2) 0.005(2) 0.018(2)
C201 0.032(3) 0.036(3) 0.063(4) 0.002(2) 0.003(2) 0.015(2)
C202 0.027(3) 0.046(3) 0.087(4) 0.014(3) 0.010(3) 0.010(2)
C203 0.031(3) 0.047(3) 0.097(5) 0.007(3) -0.008(3) 0.015(2)
C204 0.040(3) 0.045(3) 0.061(4) -0.002(3) -0.017(3) 0.019(2)
C205 0.036(3) 0.034(3) 0.052(3) -0.005(2) -0.014(2) 0.017(2)
C206 0.033(3) 0.060(3) 0.066(4) 0.029(3) 0.020(3) 0.022(2)
C207 0.039(3) 0.042(3) 0.053(3) 0.018(2) 0.002(2) 0.013(2)
C208 0.040(3) 0.063(3) 0.034(3) 0.016(2) -0.001(2) 0.014(2)
C209 0.052(3) 0.053(3) 0.036(3) 0.003(2) -0.015(2) 0.026(3)
C210 0.036(3) 0.052(3) 0.040(3) 0.013(2) -0.004(2) 0.019(2)
C211 0.061(4) 0.091(5) 0.029(3) 0.019(3) 0.009(2) 0.040(3)
C212 0.043(3) 0.054(3) 0.035(3) 0.012(2) 0.008(2) 0.024(2)
C213 0.088(5) 0.057(4) 0.038(3) 0.008(3) 0.018(3) 0.040(3)
C214 0.029(2) 0.057(3) 0.026(2) 0.011(2) 0.004(2) 0.017(2)
C215 0.037(3) 0.056(3) 0.030(2) 0.008(2) 0.002(2) 0.022(2)
C216 0.045(3) 0.059(3) 0.048(3) 0.023(3) 0.008(2) 0.024(3)
C217 0.042(3) 0.084(5) 0.052(3) 0.032(3) 0.003(3) 0.026(3)
C218 0.032(3) 0.084(4) 0.047(3) 0.029(3) 0.001(2) 0.015(3)
C219 0.031(3) 0.067(4) 0.041(3) 0.020(3) 0.002(2) 0.016(2)
C220 0.031(3) 0.049(3) 0.047(3) 0.019(2) 0.002(2) 0.018(2)
C221 0.039(3) 0.054(3) 0.054(3) 0.017(3) 0.013(2) 0.026(2)
C222 0.057(4) 0.088(5) 0.069(4) 0.040(4) 0.030(3) 0.046(4)
C223 0.054(4) 0.119(6) 0.086(5) 0.076(5) 0.032(4) 0.043(4)
C224 0.032(3) 0.098(5) 0.106(6) 0.068(5) -0.001(3) 0.011(3)
C225 0.038(3) 0.069(4) 0.071(4) 0.039(3) -0.001(3) 0.005(3)
C226 0.029(3) 0.055(4) 0.071(4) -0.011(3) -0.011(3) 0.017(2)
S1 0.0385(7) 0.0431(7) 0.0332(6) 0.0069(5) -0.0015(5) 0.0120(5)
F11 0.093(3) 0.113(3) 0.042(2) 0.026(2) 0.018(2) 0.061(2)
F12 0.178(5) 0.036(2) 0.105(3) 0.003(2) -0.008(3) 0.001(3)
F13 0.105(3) 0.148(4) 0.081(3) 0.031(3) 0.022(2) 0.100(3)
O11 0.076(3) 0.041(2) 0.087(3) 0.015(2) -0.007(2) 0.000(2)
O12 0.037(2) 0.117(4) 0.046(2) 0.027(2) 0.005(2) 0.023(2)
O13 0.065(3) 0.084(3) 0.040(2) 0.022(2) -0.003(2) 0.023(2)
C132 0.060(4) 0.060(4) 0.044(3) 0.012(3) 0.002(3) 0.028(3)
C703 0.046(3) 0.057(3) 0.064(4) 0.030(3) 0.009(3) 0.016(3)
C704 0.143(7) 0.072(4) 0.039(3) 0.024(3) 0.021(4) 0.046(5)
C705 0.068(4) 0.041(3) 0.048(3) 0.006(2) 0.006(3) 0.018(3)
Cl31 0.0471(8) 0.0853(11) 0.1143(14) 0.0668(11) 0.0193(8) 0.0259(8)
Cl32 0.0642(10) 0.0712(10) 0.0745(10) 0.0333(8) -0.0030(8) 0.0261(8)
Cl33 0.0816(12) 0.0891(13) 0.0632(10) 0.0215(9) 0.0115(9) 0.0035(10)
Cl41 0.218(3) 0.317(4) 0.091(2) 0.127(2) 0.096(2) 0.220(3)
Cl42 0.0707(10) 0.0650(9) 0.0451(8) 0.0260(7) -0.0007(7) 0.0126(7)
Cl43 0.0672(9) 0.0784(10) 0.0387(7) 0.0190(7) 0.0095(7) 0.0223(8)
Cl51 0.0596(10) 0.0941(13) 0.0735(11) 0.0232(9) 0.0019(8) 0.0286(9)
Cl52 0.0823(11) 0.0845(11) 0.0384(7) 0.0162(7) 0.0148(7) 0.0293(9)
Cl53 0.0726(10) 0.0645(9) 0.0468(8) 0.0248(7) 0.0027(7) 0.0239(8)

loop_
_atom_site_label
_atom_site_type_symbol
_atom_site_fract_x
_atom_site_fract_y
_atom_site_fract_z
_atom_site_U_iso_or_equiv
_atom_site_thermal_displace_type
_atom_site_occupancy
_atom_site_calc_flag
_atom_site_refinement_flags
_atom_site_disorder_group
Ru1 Ru 0.16386(3) 0.19804(2) 0.06861(2) 0.02562(10) Uani 1 d . .
Cl1 Cl 0.17312(9) 0.06748(7) 0.08017(5) 0.0345(2) Uani 1 d . .
P1 P 0.35345(9) 0.23051(7) 0.07175(5) 0.0266(2) Uani 1 d . .
N101 N -0.0003(3) 0.1745(2) 0.0656(2) 0.0344(9) Uani 1 d . .
N102 N 0.1178(3) 0.1373(2) -0.0352(2) 0.0314(8) Uani 1 d . .
N103 N 0.1353(3) 0.2502(2) 0.1708(2) 0.0355(9) Uani 1 d . .
N104 N 0.1446(3) 0.3041(2) 0.0582(2) 0.0299(8) Uani 1 d . .
C101 C -0.0602(3) 0.1564(3) 0.0105(2) 0.0354(11) Uani 1 d . .
C102 C -0.1721(4) 0.1446(3) 0.0084(3) 0.0446(13) Uani 1 d . .
H101 H -0.2145(4) 0.1298(3) -0.0305(3) 0.054 Uiso 1 calc R .
C103 C -0.2208(4) 0.1545(3) 0.0627(3) 0.0528(15) Uani 1 d . .
H102 H -0.2979(4) 0.1478(3) 0.0618(3) 0.063 Uiso 1 calc R .
C104 C -0.1594(4) 0.1743(3) 0.1196(3) 0.0490(13) Uani 1 d . .
H103 H -0.1936(4) 0.1818(3) 0.1578(3) 0.059 Uiso 1 calc R .
C105 C -0.0483(4) 0.1826(3) 0.1194(2) 0.0378(11) Uani 1 d . .
C106 C 0.0060(4) 0.1584(3) -0.0424(2) 0.0388(11) Uani 1 d . .
H104 H 0.0133(4) 0.2147(3) -0.0442(2) 0.047 Uiso 1 calc R .
H105 H -0.0321(4) 0.1182(3) -0.0830(2) 0.047 Uiso 1 calc R .
C107 C 0.1081(4) 0.0453(3) -0.0602(2) 0.0372(11) Uani 1 d . .
H106 H 0.0590(20) 0.0229(3) -0.0352(10) 0.056 Uiso 1 calc R .
H107 H 0.1799(5) 0.0295(3) -0.0571(14) 0.056 Uiso 1 calc R .
H108 H 0.0788(24) 0.0225(3) -0.1046(5) 0.056 Uiso 1 calc R .
C108 C 0.1855(4) 0.1677(3) -0.0769(2) 0.0365(11) Uani 1 d . .
H109 H 0.2572(9) 0.1508(17) -0.0769(12) 0.055 Uiso 1 calc R .
H110 H 0.1937(21) 0.2287(3) -0.0614(9) 0.055 Uiso 1 calc R .
H111 H 0.1504(13) 0.1440(16) -0.1202(4) 0.055 Uiso 1 calc R .
C109 C 0.0312(4) 0.1985(3) 0.1742(2) 0.0399(11) Uani 1 d . .
H112 H 0.0466(4) 0.1445(3) 0.1747(2) 0.048 Uiso 1 calc R .
H113 H -0.0010(4) 0.2275(3) 0.2142(2) 0.048 Uiso 1 calc R .
C110 C 0.1153(4) 0.3377(3) 0.1907(2) 0.0401(11) Uani 1 d . .
H114 H 0.0545(17) 0.3404(4) 0.1637(10) 0.060 Uiso 1 calc R .
H115 H 0.1807(10) 0.3730(5) 0.1864(15) 0.060 Uiso 1 calc R .
H116 H 0.0976(26) 0.3576(7) 0.2350(5) 0.060 Uiso 1 calc R .
C111 C 0.2156(4) 0.2469(4) 0.2180(2) 0.0485(13) Uani 1 d . .
H117 H 0.2307(22) 0.1898(6) 0.2060(9) 0.073 Uiso 1 calc R .
H118 H 0.1866(13) 0.2645(22) 0.2598(4) 0.073 Uiso 1 calc R .
H119 H 0.2829(11) 0.2843(17) 0.2197(12) 0.073 Uiso 1 calc R .
C112 C 0.1286(4) 0.3636(3) 0.0516(2) 0.0336(10) Uani 1 d . .
C113 C 0.1058(4) 0.4391(3) 0.0434(3) 0.0491(13) Uani 1 d . .
H120 H 0.1742(5) 0.4724(12) 0.0406(18) 0.074 Uiso 1 calc R .
H121 H 0.0692(27) 0.4718(12) 0.0797(9) 0.074 Uiso 1 calc R .
H122 H 0.0588(25) 0.4238(3) 0.0043(9) 0.074 Uiso 1 calc R .
C114 C 0.4275(3) 0.1676(3) 0.0072(2) 0.0306(10) Uani 1 d . .
C115 C 0.3971(4) 0.0809(3) -0.0158(2) 0.0346(10) Uani 1 d . .
H123 H 0.3363(4) 0.0569(3) -0.0004(2) 0.041 Uiso 1 calc R .
C116 C 0.4557(4) 0.0298(3) -0.0610(2) 0.0366(11) Uani 1 d . .
H124 H 0.4354(4) -0.0291(3) -0.0760(2) 0.044 Uiso 1 calc R .
C117 C 0.5440(4) 0.0644(3) -0.0841(2) 0.0437(12) Uani 1 d . .
H125 H 0.5830(4) 0.0295(3) -0.1157(2) 0.052 Uiso 1 calc R .
C118 C 0.5746(4) 0.1498(3) -0.0610(2) 0.0396(11) Uani 1 d . .
H126 H 0.6348(4) 0.1737(3) -0.0768(2) 0.048 Uiso 1 calc R .
C119 C 0.5183(4) 0.2009(3) -0.0150(2) 0.0369(11) Uani 1 d . .
H127 H 0.5418(4) 0.2594(3) 0.0016(2) 0.044 Uiso 1 calc R .
C120 C 0.4479(3) 0.2317(3) 0.1366(2) 0.0301(10) Uani 1 d . .
C121 C 0.4281(4) 0.1689(3) 0.1603(2) 0.0335(10) Uani 1 d . .
H128 H 0.3636(4) 0.1291(3) 0.1460(2) 0.040 Uiso 1 calc R .
C122 C 0.5023(4) 0.1641(3) 0.2049(2) 0.0435(12) Uani 1 d . .
H129 H 0.4885(4) 0.1213(3) 0.2214(2) 0.052 Uiso 1 calc R .
C123 C 0.5962(4) 0.2220(3) 0.2251(2) 0.0429(12) Uani 1 d . .
H130 H 0.6465(4) 0.2194(3) 0.2562(2) 0.051 Uiso 1 calc R .
C124 C 0.6174(4) 0.2827(3) 0.2008(2) 0.0406(12) Uani 1 d . .
H131 H 0.6828(4) 0.3216(3) 0.2146(2) 0.049 Uiso 1 calc R .
C125 C 0.5447(4) 0.2880(3) 0.1563(2) 0.0345(10) Uani 1 d . .
H132 H 0.5605(4) 0.3300(3) 0.1392(2) 0.041 Uiso 1 calc R .
C126 C 0.3850(3) 0.3361(3) 0.0721(2) 0.0301(10) Uani 1 d . .
C127 C 0.3892(3) 0.4047(3) 0.1281(2) 0.0360(11) Uani 1 d . .
H133 H 0.3879(3) 0.3966(3) 0.1671(2) 0.043 Uiso 1 calc R .
C128 C 0.3953(4) 0.4848(3) 0.1287(3) 0.0433(12) Uani 1 d . .
H134 H 0.3980(4) 0.5308(3) 0.1676(3) 0.052 Uiso 1 calc R .
C129 C 0.3975(4) 0.4971(3) 0.0714(3) 0.0516(14) Uani 1 d . .
H135 H 0.4032(4) 0.5518(3) 0.0711(3) 0.062 Uiso 1 calc R .
C130 C 0.3915(4) 0.4292(3) 0.0150(3) 0.0472(13) Uani 1 d . .
H136 H 0.3915(4) 0.4373(3) -0.0241(3) 0.057 Uiso 1 calc R .
C131 C 0.3854(3) 0.3494(3) 0.0152(2) 0.0358(11) Uani 1 d . .
H137 H 0.3815(3) 0.3032(3) -0.0238(2) 0.043 Uiso 1 calc R .
Ru2 Ru 0.16536(3) 0.19953(2) 0.54245(2) 0.03182(11) Uani 1 d . .
Cl2 Cl 0.16977(9) 0.06909(7) 0.45646(5) 0.0419(3) Uani 1 d . .
P2 P 0.35521(10) 0.23187(8) 0.55957(6) 0.0367(3) Uani 1 d . .
N201 N 0.0005(3) 0.1765(2) 0.5311(2) 0.0411(10) Uani 1 d . .
N202 N 0.1245(3) 0.1373(2) 0.6108(2) 0.0397(9) Uani 1 d . .
N203 N 0.1326(3) 0.2526(3) 0.4704(2) 0.0426(10) Uani 1 d . .
N204 N 0.1505(3) 0.3052(3) 0.6138(2) 0.0365(9) Uani 1 d . .
C201 C -0.0557(4) 0.1576(3) 0.5750(3) 0.0475(13) Uani 1 d . .
C202 C -0.1681(4) 0.1457(3) 0.5697(3) 0.056(2) Uani 1 d . .
H201 H -0.2081(4) 0.1297(3) 0.5995(3) 0.067 Uiso 1 calc R .
C203 C -0.2202(5) 0.1573(4) 0.5215(3) 0.063(2) Uani 1 d . .
H202 H -0.2973(5) 0.1514(4) 0.5184(3) 0.076 Uiso 1 calc R .
C204 C -0.1621(4) 0.1777(3) 0.4762(3) 0.054(2) Uani 1 d . .
H203 H -0.1985(4) 0.1859(3) 0.4423(3) 0.065 Uiso 1 calc R .
C205 C -0.0510(4) 0.1854(3) 0.4818(2) 0.0458(13) Uani 1 d . .
C206 C 0.0136(4) 0.1589(4) 0.6297(3) 0.0496(13) Uani 1 d . .
H204 H -0.0230(4) 0.1185(4) 0.6468(3) 0.059 Uiso 1 calc R .
H205 H 0.0224(4) 0.2150(4) 0.6636(3) 0.059 Uiso 1 calc R .
C207 C 0.1131(4) 0.0447(3) 0.5835(3) 0.0440(12) Uani 1 d . .
H206 H 0.0980(28) 0.0228(3) 0.6169(4) 0.066 Uiso 1 calc R .
H207 H 0.1808(11) 0.0283(3) 0.5654(15) 0.066 Uiso 1 calc R .
H208 H 0.0531(18) 0.0222(3) 0.5501(11) 0.066 Uiso 1 calc R .
C208 C 0.1960(4) 0.1673(4) 0.6707(2) 0.0461(13) Uani 1 d . .
H209 H 0.2048(23) 0.2282(4) 0.6901(9) 0.069 Uiso 1 calc R .
H210 H 0.2673(10) 0.1500(19) 0.6615(3) 0.069 Uiso 1 calc R .
H211 H 0.1630(14) 0.1433(18) 0.7001(7) 0.069 Uiso 1 calc R .
C209 C 0.0262(4) 0.2022(3) 0.4360(2) 0.0493(14) Uani 1 d . .
H212 H 0.0396(4) 0.1485(3) 0.4042(2) 0.059 Uiso 1 calc R .
H213 H -0.0073(4) 0.2327(3) 0.4132(2) 0.059 Uiso 1 calc R .
C210 C 0.1146(4) 0.3397(3) 0.4996(2) 0.0428(12) Uani 1 d . .
H214 H 0.0972(27) 0.3603(7) 0.4663(2) 0.064 Uiso 1 calc R .
H215 H 0.1805(10) 0.3741(5) 0.5253(13) 0.064 Uiso 1 calc R .
H216 H 0.0540(18) 0.3429(4) 0.5266(13) 0.064 Uiso 1 calc R .
C211 C 0.2094(5) 0.2481(4) 0.4210(2) 0.058(2) Uani 1 d . .
H217 H 0.2771(13) 0.2863(19) 0.4403(4) 0.088 Uiso 1 calc R .
H218 H 0.1770(14) 0.2641(25) 0.3884(10) 0.088 Uiso 1 calc R .
H219 H 0.2249(26) 0.1911(7) 0.4017(13) 0.088 Uiso 1 calc R .
C212 C 0.1383(4) 0.3641(3) 0.6548(2) 0.0434(12) Uani 1 d . .
C213 C 0.1244(5) 0.4394(4) 0.7075(3) 0.060(2) Uani 1 d . .
H220 H 0.1356(34) 0.4314(10) 0.7475(3) 0.091 Uiso 1 calc R .
H221 H 0.0507(12) 0.4515(15) 0.7033(11) 0.091 Uiso 1 calc R .
H222 H 0.1775(23) 0.4862(6) 0.7071(12) 0.091 Uiso 1 calc R .
C214 C 0.4315(4) 0.1675(3) 0.5873(2) 0.0376(11) Uani 1 d . .
C215 C 0.3989(4) 0.0811(3) 0.5615(2) 0.0419(12) Uani 1 d . .
H223 H 0.3352(4) 0.0579(3) 0.5333(2) 0.050 Uiso 1 calc R .
C216 C 0.4595(4) 0.0290(4) 0.5771(2) 0.0480(13) Uani 1 d . .
H224 H 0.4382(4) -0.0297(4) 0.5585(2) 0.058 Uiso 1 calc R .
C217 C 0.5494(4) 0.0621(4) 0.6190(3) 0.0556(15) Uani 1 d . .
H225 H 0.5887(4) 0.0264(4) 0.6309(3) 0.067 Uiso 1 calc R .
C218 C 0.5835(4) 0.1469(4) 0.6441(3) 0.0524(14) Uani 1 d . .
H226 H 0.6467(4) 0.1694(4) 0.6728(3) 0.063 Uiso 1 calc R .
C219 C 0.5263(4) 0.1989(4) 0.6278(2) 0.0455(13) Uani 1 d . .
H227 H 0.5517(4) 0.2572(4) 0.6443(2) 0.055 Uiso 1 calc R .
C220 C 0.4448(4) 0.2334(3) 0.4973(2) 0.0406(11) Uani 1 d D .
C221 C 0.4238(4) 0.1691(3) 0.4373(2) 0.0478(13) Uani 1 d D .
H228 H 0.3611(4) 0.1279(3) 0.4290(2) 0.057 Uiso 1 calc R .
C222 C 0.4936(5) 0.1651(4) 0.3903(3) 0.064(2) Uani 1 d D .
H229 H 0.4780(5) 0.1216(4) 0.3497(3) 0.077 Uiso 1 calc R .
C223 C 0.5852(5) 0.2237(5) 0.4021(3) 0.072(2) Uani 1 d D .
H230 H 0.6326(5) 0.2213(5) 0.3695(3) 0.086 Uiso 1 calc R .
C224 C 0.6084(5) 0.2860(5) 0.4613(4) 0.070(2) Uani 1 d D .
H231 H 0.6727(5) 0.3256(5) 0.4693(4) 0.084 Uiso 1 calc R .
C225 C 0.5405(4) 0.2921(4) 0.5088(3) 0.0559(15) Uani 1 d D .
H232 H 0.5578(4) 0.3355(4) 0.5492(3) 0.067 Uiso 1 calc R .
C271 C 0.3842(7) 0.4010(5) 0.6132(5) 0.037(2) Uiso 0.561(12) d PD 1
H233 H 0.3736(7) 0.3983(5) 0.5709(5) 0.045 Uiso 0.561(12) calc PR 1
C281 C 0.3911(9) 0.4803(7) 0.6629(5) 0.057(3) Uiso 0.561(12) d PD 1
H234 H 0.3854(9) 0.5284(7) 0.6536(5) 0.069 Uiso 0.561(12) calc PR 1
C291 C 0.4057(10) 0.4863(7) 0.7221(5) 0.062(3) Uiso 0.561(12) d PD 1
H235 H 0.4211(10) 0.5402(7) 0.7545(5) 0.075 Uiso 0.561(12) calc PR 1
C301 C 0.3994(8) 0.4166(6) 0.7397(5) 0.047(3) Uiso 0.561(12) d PD 1
H236 H 0.3999(8) 0.4220(6) 0.7828(5) 0.056 Uiso 0.561(12) calc PR 1
C311 C 0.3925(6) 0.3389(5) 0.6904(4) 0.029(2) Uiso 0.561(12) d PD 1
H237 H 0.3891(6) 0.2892(5) 0.6988(4) 0.035 Uiso 0.561(12) calc PR 1
C26 C 0.3906 0.3360 0.6212 0.027 Uiso 0.00 d P 1
C272 C 0.4040(10) 0.4060(7) 0.5869(6) 0.043(3) Uiso 0.439(12) d PD 2
H238 H 0.4005(10) 0.3914(7) 0.5422(6) 0.052 Uiso 0.439(12) calc PR 2
C282 C 0.4208(11) 0.4886(7) 0.6302(6) 0.057(4) Uiso 0.439(12) d PD 2
H239 H 0.4267(11) 0.5327(7) 0.6149(6) 0.068 Uiso 0.439(12) calc PR 2
C292 C 0.4290(12) 0.5073(8) 0.6942(6) 0.058(4) Uiso 0.439(12) d PD 2
H240 H 0.4417(12) 0.5643(8) 0.7217(6) 0.070 Uiso 0.439(12) calc PR 2
C302 C 0.4197(13) 0.4483(9) 0.7202(6) 0.061(4) Uiso 0.439(12) d PD 2
H241 H 0.4230(13) 0.4618(9) 0.7647(6) 0.073 Uiso 0.439(12) calc PR 2
C312 C 0.4048(9) 0.3649(7) 0.6759(5) 0.039(3) Uiso 0.439(12) d PD 2
H242 H 0.4066(9) 0.3246(7) 0.6946(5) 0.047 Uiso 0.439(12) calc PR 2
C226 C 0.3907(4) 0.3366(4) 0.6205(3) 0.060(2) Uani 1 d D .
S1 S 0.90760(10) 0.33378(8) 0.33013(6) 0.0399(3) Uani 1 d . .
F11 F 0.8899(3) 0.3964(3) 0.4518(2) 0.0786(12) Uani 1 d . .
F12 F 0.9312(5) 0.4867(2) 0.4102(2) 0.115(2) Uani 1 d . .
F13 F 0.7712(4) 0.4226(3) 0.3976(2) 0.106(2) Uani 1 d . .
O11 O 0.8421(4) 0.2605(2) 0.3320(2) 0.0717(12) Uani 1 d . .
O12 O 1.0206(3) 0.3363(3) 0.3419(2) 0.0668(12) Uani 1 d . .
O13 O 0.8764(3) 0.3588(3) 0.2797(2) 0.0624(11) Uani 1 d . .
C132 C 0.8718(5) 0.4127(4) 0.4001(3) 0.0547(15) Uani 1 d . .
C703 C 0.8027(4) 0.4399(3) 0.0830(2) 0.0527(14) Uani 1 d D .
H703 H 0.8515(4) 0.4939(3) 0.0914(2) 0.063 Uiso 1 calc R .
C704 C 0.1950(6) 0.9280(4) 0.2278(2) 0.080(2) Uani 1 d D .
H704 H 0.1382(6) 0.8771(4) 0.2114(2) 0.096 Uiso 1 calc R .
C705 C 0.7934(4) 0.0691(3) 0.2692(2) 0.0546(14) Uani 1 d D .
H705 H 0.8081(4) 0.1314(3) 0.2858(2) 0.065 Uiso 1 calc R .
Cl31 Cl 0.66919(12) 0.45905(11) 0.09532(9) 0.0720(5) Uani 1 d D .
Cl32 Cl 0.84539(13) 0.39435(10) 0.13518(8) 0.0668(4) Uani 1 d D .
Cl33 Cl 0.8093(2) 0.37329(12) 0.00390(8) 0.0809(5) Uani 1 d D .
Cl41 Cl 0.3266(3) 0.9010(2) 0.22133(11) 0.174(2) Uani 1 d D .
Cl42 Cl 0.18668(13) 0.99081(10) 0.18374(7) 0.0586(4) Uani 1 d D .
Cl43 Cl 0.18469(13) 0.98472(10) 0.30883(6) 0.0611(4) Uani 1 d D .
Cl51 Cl 0.91777(14) 0.03092(12) 0.26237(8) 0.0764(5) Uani 1 d D .
Cl52 Cl 0.71614(14) 0.03673(11) 0.32229(7) 0.0686(4) Uani 1 d D .
Cl53 Cl 0.71962(13) 0.03223(10) 0.19449(7) 0.0588(4) Uani 1 d D .

loop_
_atom_type_symbol
_atom_type_description
_atom_type_scat_dispersion_real
_atom_type_scat_dispersion_imag
_atom_type_scat_source
C C 0.0033 0.0016 'International Tables Vol C Tables 4.2.6.8 and 6.1.1.4'
H H 0.0000 0.0000 'International Tables Vol C Tables 4.2.6.8 and 6.1.1.4'
Cl Cl 0.1484 0.1585 'International Tables Vol C Tables 4.2.6.8 and 6.1.1.4'
F F 0.0171 0.0103 'International Tables Vol C Tables 4.2.6.8 and 6.1.1.4'
N N 0.0061 0.0033 'International Tables Vol C Tables 4.2.6.8 and 6.1.1.4'
O O 0.0106 0.0060 'International Tables Vol C Tables 4.2.6.8 and 6.1.1.4'
P P 0.1023 0.0942 'International Tables Vol C Tables 4.2.6.8 and 6.1.1.4'
Ru Ru -1.2594 0.8363 'International Tables Vol C Tables 4.2.6.8 and 6.1.1.4'
S S 0.1246 0.1234 'International Tables Vol C Tables 4.2.6.8 and 6.1.1.4'

loop_
_geom_angle_atom_site_label_1
_geom_angle_atom_site_label_2
_geom_angle_atom_site_label_3
_geom_angle
N104 Ru1 N101 86.37(14)
N104 Ru1 N103 91.85(14)
N101 Ru1 N103 78.18(15)
N104 Ru1 N102 85.64(14)
N101 Ru1 N102 78.01(14)
N103 Ru1 N102 156.16(14)
N104 Ru1 P1 91.28(10)
N101 Ru1 P1 177.65(11)
N103 Ru1 P1 101.85(10)
N102 Ru1 P1 101.90(10)
N104 Ru1 Cl1 175.90(10)
N101 Ru1 Cl1 89.55(11)
N103 Ru1 Cl1 87.72(10)
N102 Ru1 Cl1 93.12(10)
P1 Ru1 Cl1 92.80(4)
C126 P1 C114 104.5(2)
C126 P1 C120 103.7(2)
C114 P1 C120 95.2(2)
C126 P1 Ru1 107.50(13)
C114 P1 Ru1 120.01(14)
C120 P1 Ru1 123.52(14)
C105 N101 C101 120.9(4)
C105 N101 Ru1 119.4(3)
C101 N101 Ru1 119.6(3)
C108 N102 C107 107.6(3)
C108 N102 C106 106.5(4)
C107 N102 C106 107.5(3)
C108 N102 Ru1 116.9(3)
C107 N102 Ru1 114.0(3)
C106 N102 Ru1 103.6(3)
C111 N103 C110 107.6(4)
C111 N103 C109 107.4(4)
C110 N103 C109 107.3(3)
C111 N103 Ru1 119.3(3)
C110 N103 Ru1 111.4(3)
C109 N103 Ru1 103.1(3)
C112 N104 Ru1 176.9(4)
N101 C101 C102 120.2(5)
N101 C101 C106 113.6(4)
C102 C101 C106 126.0(5)
C103 C102 C101 119.1(5)
C102 C103 C104 120.8(5)
C105 C104 C103 118.5(5)
N101 C105 C104 120.5(5)
N101 C105 C109 112.7(4)
C104 C105 C109 126.7(5)
C101 C106 N102 112.2(4)
C105 C109 N103 111.6(4)
N104 C112 C113 178.8(5)
C119 C114 C115 118.8(4)
C119 C114 P1 123.4(3)
C115 C114 P1 117.5(3)
C116 C115 C114 120.1(4)
C117 C116 C115 120.3(5)
C118 C117 C116 119.6(4)
C119 C118 C117 120.5(5)
C118 C119 C114 120.8(5)
C121 C120 C125 119.3(4)
C121 C120 P1 118.9(3)
C125 C120 P1 121.3(3)
C120 C121 C122 120.1(4)
C123 C122 C121 119.5(5)
C124 C123 C122 120.6(4)
C123 C124 C125 120.5(5)
C124 C125 C120 119.9(5)
C127 C126 C131 118.1(4)
C127 C126 P1 120.5(4)
C131 C126 P1 120.4(3)
C128 C127 C126 121.9(5)
C127 C128 C129 119.3(5)
C130 C129 C128 119.5(5)
C129 C130 C131 120.5(5)
C130 C131 C126 120.7(5)
N204 Ru2 N201 86.8(2)
N204 Ru2 N203 92.36(15)
N201 Ru2 N203 78.5(2)
N204 Ru2 N202 85.6(2)
N201 Ru2 N202 78.0(2)
N203 Ru2 N202 156.48(15)
N204 Ru2 P2 90.55(11)
N201 Ru2 P2 177.33(11)
N203 Ru2 P2 101.65(12)
N202 Ru2 P2 101.80(10)
N204 Ru2 Cl2 175.96(11)
N201 Ru2 Cl2 89.28(11)
N203 Ru2 Cl2 87.71(11)
N202 Ru2 Cl2 92.69(11)
P2 Ru2 Cl2 93.39(4)
C226 P2 C26 0.6(2)
C226 P2 C214 104.2(2)
C26 P2 C214 103.7(2)
C226 P2 C220 103.7(3)
C26 P2 C220 104.1(2)
C214 P2 C220 94.6(2)
C226 P2 Ru2 108.4(2)
C26 P2 Ru2 108.40(5)
C214 P2 Ru2 119.9(2)
C220 P2 Ru2 123.5(2)
C205 N201 C201 121.0(4)
C205 N201 Ru2 119.5(4)
C201 N201 Ru2 119.4(3)
C208 N202 C207 107.5(4)
C208 N202 C206 106.2(4)
C207 N202 C206 107.1(4)
C208 N202 Ru2 116.7(3)
C207 N202 Ru2 114.9(3)
C206 N202 Ru2 103.6(3)
C210 N203 C211 107.7(4)
C210 N203 C209 106.9(4)
C211 N203 C209 106.2(4)
C210 N203 Ru2 111.9(3)
C211 N203 Ru2 119.4(3)
C209 N203 Ru2 104.0(3)
C212 N204 Ru2 177.4(4)
N201 C201 C202 120.3(5)
N201 C201 C206 114.0(4)
C202 C201 C206 125.4(6)
C203 C202 C201 118.9(6)
C202 C203 C204 120.8(5)
C205 C204 C203 118.2(5)
N201 C205 C204 120.7(6)
N201 C205 C209 112.8(4)
C204 C205 C209 126.5(5)
C201 C206 N202 111.8(4)
N203 C209 C205 110.9(4)
N204 C212 C213 179.1(5)
C219 C214 C215 118.0(5)
C219 C214 P2 123.6(4)
C215 C214 P2 118.1(3)
C216 C215 C214 120.3(5)
C217 C216 C215 120.1(6)
C216 C217 C218 120.4(5)
C217 C218 C219 120.2(5)
C218 C219 C214 121.0(5)
C225 C220 C221 118.2(5)
C225 C220 P2 122.6(4)
C221 C220 P2 118.9(4)
C222 C221 C220 120.7(5)
C223 C222 C221 120.2(6)
C224 C223 C222 119.8(6)
C223 C224 C225 121.4(6)
C224 C225 C220 119.7(6)
C226 C271 C281 125.0(9)
C291 C281 C271 119.1(10)
C281 C291 C301 123.2(10)
C311 C301 C291 116.6(9)
C301 C311 C226 117.7(8)
C282 C272 C226 113.7(10)
C292 C282 C272 121.5(12)
C282 C292 C302 123.1(12)
C292 C302 C312 114.9(12)
C226 C312 C302 132.0(12)
C271 C226 C311 117.3(7)
C312 C226 C272 114.4(8)
C312 C226 P2 136.0(8)
C271 C226 P2 125.5(6)
C311 C226 P2 114.1(5)
C272 C226 P2 109.6(5)
O12 S1 O13 116.3(3)
O12 S1 O11 113.5(3)
O13 S1 O11 115.3(3)
O12 S1 C132 104.1(3)
O13 S1 C132 104.0(3)
O11 S1 C132 101.1(3)
F13 C132 F11 106.9(5)
F13 C132 F12 106.5(5)
F11 C132 F12 106.3(5)
F13 C132 S1 113.7(4)
F11 C132 S1 112.1(4)
F12 C132 S1 111.0(4)
Cl31 C703 Cl32 109.8(3)
Cl31 C703 Cl33 109.7(3)
Cl32 C703 Cl33 110.1(3)
Cl42 C704 Cl43 110.7(3)
Cl42 C704 Cl41 106.4(4)
Cl43 C704 Cl41 106.6(4)
Cl51 C705 Cl53 110.2(3)
Cl51 C705 Cl52 109.9(3)
Cl53 C705 Cl52 109.6(3)

loop_
_geom_bond_atom_site_label_1
_geom_bond_atom_site_label_2
_geom_bond_distance
Ru1 N104 1.996(4)
Ru1 N101 2.024(4)
Ru1 N103 2.222(4)
Ru1 N102 2.227(4)
Ru1 P1 2.3451(11)
Ru1 Cl1 2.4060(11)
P1 C126 1.829(4)
P1 C114 1.839(4)
P1 C120 1.856(4)
N101 C105 1.344(6)
N101 C101 1.351(6)
N102 C108 1.476(6)
N102 C107 1.481(6)
N102 C106 1.510(5)
N103 C111 1.472(6)
N103 C110 1.485(6)
N103 C109 1.495(6)
N104 C112 1.146(6)
C101 C102 1.379(6)
C101 C106 1.484(7)
C102 C103 1.352(8)
C103 C104 1.389(8)
C104 C105 1.372(7)
C105 C109 1.491(7)
C112 C113 1.461(7)
C114 C119 1.391(6)
C114 C115 1.400(6)
C115 C116 1.389(6)
C116 C117 1.390(7)
C117 C118 1.381(7)
C118 C119 1.380(6)
C120 C121 1.384(6)
C120 C125 1.395(6)
C121 C122 1.389(6)
C122 C123 1.381(7)
C123 C124 1.363(7)
C124 C125 1.378(6)
C126 C127 1.386(6)
C126 C131 1.394(6)
C127 C128 1.384(7)
C128 C129 1.396(8)
C129 C130 1.382(8)
C130 C131 1.387(7)
Ru2 N204 1.997(4)
Ru2 N201 2.029(4)
Ru2 N203 2.212(4)
Ru2 N202 2.232(4)
Ru2 P2 2.3432(12)
Ru2 Cl2 2.4064(12)
P2 C226 1.830(5)
P2 C26 1.8285(12)
P2 C214 1.829(5)
P2 C220 1.831(5)
N201 C205 1.345(6)
N201 C201 1.346(7)
N202 C208 1.487(6)
N202 C207 1.488(6)
N202 C206 1.514(6)
N203 C210 1.472(6)
N203 C211 1.480(6)
N203 C209 1.505(6)
N204 C212 1.140(6)
C201 C202 1.383(7)
C201 C206 1.487(8)
C202 C203 1.352(9)
C203 C204 1.395(9)
C204 C205 1.370(7)
C205 C209 1.514(8)
C212 C213 1.454(7)
C214 C219 1.393(7)
C214 C215 1.399(7)
C215 C216 1.390(7)
C216 C217 1.365(8)
C217 C218 1.375(8)
C218 C219 1.373(7)
C220 C225 1.411(7)
C220 C221 1.403(7)
C221 C222 1.383(7)
C222 C223 1.373(9)
C223 C224 1.379(9)
C224 C225 1.371(8)
C271 C226 1.209(10)
C271 C281 1.421(13)
C281 C291 1.319(14)
C291 C301 1.405(14)
C301 C311 1.397(11)
C311 C226 1.574(11)
C272 C282 1.400(14)
C272 C226 1.647(13)
C282 C292 1.37(2)
C292 C302 1.36(2)
C302 C312 1.417(15)
C312 C226 1.169(12)
S1 O12 1.418(4)
S1 O13 1.431(4)
S1 O11 1.434(4)
S1 C132 1.797(6)
F11 C132 1.327(6)
F12 C132 1.334(7)
F13 C132 1.292(7)
C703 Cl31 1.751(5)
C703 Cl32 1.761(5)
C703 Cl33 1.759(5)
C704 Cl42 1.747(5)
C704 Cl43 1.761(5)
C704 Cl41 1.762(6)
C705 Cl51 1.759(5)
C705 Cl53 1.761(5)
C705 Cl52 1.764(5)
